data_1516409
loop_
_publ_author_name
'Puntus, Lada N.'
'Lyssenko, Konstantin A.'
'Pekareva, Irina S.'
'B\"unzli, Jean-Claude G'

_publ_section_title
;
 Intermolecular interactions as actors in energy-transfer processes in
 lanthanide complexes with 2,2'-bipyridine.
;
_journal_issue 27
_journal_name_full 'The journal of physical chemistry. B'
_journal_page_first 9265
_journal_page_last 9277
_journal_paper_doi 10.1021/jp902390z
_journal_volume 113
_journal_year 2009
_chemical_formula_moiety 'C20 H20 Cl2 Eu N4 O2, Cl, 1.25(C2 H6 O) 0.37 (H2 O)'
_chemical_formula_sum 'C22.5 H28.24 Cl3 Eu N4 O3.62'
_chemical_formula_weight 670.96
_chemical_name_systematic
; 
 ? 
;
_space_group_IT_number 197
_symmetry_cell_setting cubic
_symmetry_space_group_name_Hall 'I 2 2 3'
_symmetry_space_group_name_H-M 'I 2 3'
_atom_sites_solution_hydrogens geom
_atom_sites_solution_primary direct
_atom_sites_solution_secondary difmap
_audit_creation_method SHELXL-97
_cell_angle_alpha 90.00
_cell_angle_beta 90.00
_cell_angle_gamma 90.00
_cell_formula_units_Z 24
_cell_length_a 25.8471(17)
_cell_length_b 25.8471(17)
_cell_length_c 25.8471(17)
_cell_measurement_reflns_used 912
_cell_measurement_temperature 100(2)
_cell_measurement_theta_max 28
_cell_measurement_theta_min 3
_cell_volume 17268(2)
_computing_cell_refinement 'Bruker SAINT'
_computing_data_collection 'Bruker APEX II'
_computing_data_reduction 'Bruker SAINT'
_computing_molecular_graphics 'Bruker SHELXTL'
_computing_publication_material 'Bruker SHELXTL'
_computing_structure_refinement 'SHELXL-97 (Sheldrick, 1997)'
_computing_structure_solution 'SHELXS-97 (Sheldrick, 1997)'
_diffrn_ambient_temperature 100(2)
_diffrn_measured_fraction_theta_full 0.996
_diffrn_measured_fraction_theta_max 0.996
_diffrn_measurement_device_type 'Bruker APEX II CCD area detector''
_diffrn_measurement_method 'omega scans'
_diffrn_radiation_monochromator graphite
_diffrn_radiation_source 'fine-focus sealed tube'
_diffrn_radiation_type MoK\a
_diffrn_radiation_wavelength 0.71073
_diffrn_reflns_av_R_equivalents 0.0850
_diffrn_reflns_av_sigmaI/netI 0.0373
_diffrn_reflns_limit_h_max 35
_diffrn_reflns_limit_h_min -35
_diffrn_reflns_limit_k_max 35
_diffrn_reflns_limit_k_min -35
_diffrn_reflns_limit_l_max 35
_diffrn_reflns_limit_l_min -33
_diffrn_reflns_number 96377
_diffrn_reflns_theta_full 28.98
_diffrn_reflns_theta_max 28.98
_diffrn_reflns_theta_min 2.49
_exptl_absorpt_coefficient_mu 2.489
_exptl_absorpt_correction_T_max 0.522
_exptl_absorpt_correction_T_min 0.512
_exptl_absorpt_correction_type multi-scan
_exptl_absorpt_process_details SADABS
_exptl_crystal_colour colorless
_exptl_crystal_density_diffrn 1.549
_exptl_crystal_density_method 'not measured'
_exptl_crystal_description cubic
_exptl_crystal_F_000 8021
_exptl_crystal_size_max 0.31
_exptl_crystal_size_mid 0.31
_exptl_crystal_size_min 0.30
_refine_diff_density_max 0.686
_refine_diff_density_min -0.534
_refine_diff_density_rms 0.099
_refine_ls_abs_structure_details 'Flack H D (1983), Acta Cryst. A39, 876-881'
_refine_ls_abs_structure_Flack -0.010(9)
_refine_ls_extinction_method none
_refine_ls_goodness_of_fit_ref 1.069
_refine_ls_hydrogen_treatment constr
_refine_ls_matrix_type full
_refine_ls_number_parameters 322
_refine_ls_number_reflns 7670
_refine_ls_number_restraints 6
_refine_ls_restrained_S_all 1.069
_refine_ls_R_factor_all 0.0348
_refine_ls_R_factor_gt 0.0282
_refine_ls_shift/su_max 0.002
_refine_ls_shift/su_mean 0.000
_refine_ls_structure_factor_coef Fsqd
_refine_ls_weighting_details 'calc w=1/[\s^2^(Fo^2^)+(0.0352P)^2^+13.3570P] where P=(Fo^2^+2Fc^2^)/3'
_refine_ls_weighting_scheme calc
_refine_ls_wR_factor_gt 0.0658
_refine_ls_wR_factor_ref 0.0696
_reflns_number_gt 7057
_reflns_number_total 7670
_reflns_threshold_expression I>2\s(I)
_cod_data_source_file jp902390z_si_001.cif
_cod_data_source_block 4Eu
_cod_depositor_comments
;
The following automatic conversions were performed:

'_symmetry_cell_setting' value 'Cubic' changed to 'cubic' according
to
/usr/data/users/saulius/automatic-downloads/retrospective/ACS/lib/dictionaries/cif_core.dic
dictionary named 'cif_core.dic' version 2.4.2 from 2011-04-26.

Automatic conversion script
Id: cif_fix_values 2281 2013-09-26 08:29:07Z andrius 
;
_cod_original_formula_sum 'C22.50 H28.24 Cl3 Eu N4 O3.62'
_cod_database_code 1516409

loop_
_symmetry_equiv_pos_as_xyz
'x, y, z'
'-x, -y, z'
'-x, y, -z'
'x, -y, -z'
'z, x, y'
'z, -x, -y'
'-z, -x, y'
'-z, x, -y'
'y, z, x'
'-y, z, -x'
'y, -z, -x'
'-y, -z, x'
'x+1/2, y+1/2, z+1/2'
'-x+1/2, -y+1/2, z+1/2'
'-x+1/2, y+1/2, -z+1/2'
'x+1/2, -y+1/2, -z+1/2'
'z+1/2, x+1/2, y+1/2'
'z+1/2, -x+1/2, -y+1/2'
'-z+1/2, -x+1/2, y+1/2'
'-z+1/2, x+1/2, -y+1/2'
'y+1/2, z+1/2, x+1/2'
'-y+1/2, z+1/2, -x+1/2'
'y+1/2, -z+1/2, -x+1/2'
'-y+1/2, -z+1/2, x+1/2'

loop_
_atom_site_label
_atom_site_type_symbol
_atom_site_fract_x
_atom_site_fract_y
_atom_site_fract_z
_atom_site_U_iso_or_equiv
_atom_site_adp_type
_atom_site_occupancy
_atom_site_symmetry_multiplicity
_atom_site_calc_flag
_atom_site_refinement_flags
Eu1 Eu 0.272599(7) 0.369573(7) 0.165764(7) 0.01553(5) Uani 1 1 d .
Cl1 Cl 0.17156(3) 0.36237(3) 0.19440(3) 0.01954(17) Uani 1 1 d .
Cl2 Cl 0.37194(3) 0.33952(4) 0.17993(4) 0.02261(18) Uani 1 1 d .
O1 O 0.27099(11) 0.27660(11) 0.17580(11) 0.0225(6) Uani 1 1 d .
H1OB H 0.3010 0.2646 0.1816 0.027 Uiso 1 1 d R
H1OA H 0.2440 0.2630 0.1889 0.027 Uiso 1 1 d R
O2 O 0.27189(11) 0.36852(12) 0.25881(10) 0.0248(6) Uani 1 1 d .
H2OA H 0.2444 0.3722 0.2765 0.030 Uiso 1 1 d R
H2OP H 0.2986 0.3651 0.2777 0.030 Uiso 1 1 d R
C1 C 0.29104(16) 0.50300(15) 0.18355(16) 0.0240(8) Uani 1 1 d .
N2 N 0.31243(13) 0.45689(13) 0.19691(14) 0.0238(7) Uani 1 1 d .
C3 C 0.34908(18) 0.45617(19) 0.23368(19) 0.0342(10) Uani 1 1 d .
H3A H 0.3643 0.4240 0.2430 0.041 Uiso 1 1 calc R
C4 C 0.3658(2) 0.5017(2) 0.2591(2) 0.0411(12) Uani 1 1 d .
H4A H 0.3920 0.5004 0.2848 0.049 Uiso 1 1 calc R
C5 C 0.3431(2) 0.54822(19) 0.24576(19) 0.0390(12) Uani 1 1 d .
H5A H 0.3530 0.5792 0.2628 0.047 Uiso 1 1 calc R
C6 C 0.30607(19) 0.54919(17) 0.20746(18) 0.0330(10) Uani 1 1 d .
H6A H 0.2908 0.5810 0.1973 0.040 Uiso 1 1 calc R
C1' C 0.25057(15) 0.50125(15) 0.14327(16) 0.0228(8) Uani 1 1 d .
N2' N 0.23307(12) 0.45424(12) 0.13003(13) 0.0199(6) Uani 1 1 d .
C3' C 0.19539(16) 0.45174(17) 0.09379(16) 0.0240(8) Uani 1 1 d .
H3'A H 0.1822 0.4187 0.0845 0.029 Uiso 1 1 calc R
C4' C 0.17519(17) 0.49508(18) 0.06957(17) 0.0294(9) Uani 1 1 d .
H4'A H 0.1487 0.4917 0.0443 0.035 Uiso 1 1 calc R
C5' C 0.19407(19) 0.54293(18) 0.08266(18) 0.0322(10) Uani 1 1 d .
H5'A H 0.1814 0.5732 0.0662 0.039 Uiso 1 1 calc R
C6' C 0.23200(18) 0.54633(16) 0.12037(17) 0.0297(9) Uani 1 1 d .
H6'A H 0.2452 0.5791 0.1305 0.036 Uiso 1 1 calc R
C1A C 0.29469(14) 0.37654(14) 0.03379(14) 0.0179(7) Uani 1 1 d .
N2A N 0.31531(12) 0.39068(12) 0.07932(12) 0.0189(6) Uani 1 1 d .
C3A C 0.35638(15) 0.42280(16) 0.07909(16) 0.0224(8) Uani 1 1 d .
H3AA H 0.3714 0.4325 0.1112 0.027 Uiso 1 1 calc R
C4A C 0.37762(16) 0.44230(15) 0.03398(17) 0.0256(9) Uani 1 1 d .
H4AA H 0.4069 0.4644 0.0350 0.031 Uiso 1 1 calc R
C5A C 0.35506(18) 0.42875(17) -0.01265(18) 0.0295(10) Uani 1 1 d .
H5AA H 0.3680 0.4427 -0.0441 0.035 Uiso 1 1 calc R
C6A C 0.31413(17) 0.39524(16) -0.01331(16) 0.0257(9) Uani 1 1 d .
H6AA H 0.2991 0.3848 -0.0452 0.031 Uiso 1 1 calc R
C1A' C 0.25137(14) 0.33843(15) 0.03574(14) 0.0199(7) Uani 1 1 d .
N2A' N 0.23150(13) 0.32921(13) 0.08320(12) 0.0204(6) Uani 1 1 d .
C3A' C 0.19328(15) 0.29414(15) 0.08659(16) 0.0221(8) Uani 1 1 d .
H3AB H 0.1788 0.2877 0.1198 0.027 Uiso 1 1 calc R
C4A' C 0.17362(16) 0.26678(17) 0.04515(16) 0.0261(9) Uani 1 1 d .
H4AB H 0.1469 0.2420 0.0497 0.031 Uiso 1 1 calc R
C5A' C 0.19424(16) 0.27667(17) -0.00340(16) 0.0265(9) Uani 1 1 d .
H5AB H 0.1821 0.2584 -0.0329 0.032 Uiso 1 1 calc R
C6A' C 0.23285(16) 0.31353(16) -0.00833(15) 0.0244(8) Uani 1 1 d .
H6AB H 0.2466 0.3217 -0.0414 0.029 Uiso 1 1 calc R
Cl3A Cl 0.18956(4) 0.18956(4) 0.18956(4) 0.0238(3) Uani 1 3 d S
Cl3 Cl 0.34849(4) 0.34849(4) 0.34849(4) 0.0320(4) Uani 1 3 d S
Cl3B Cl 0.5000 0.5000 0.0000 0.0300(4) Uani 1 4 d S
O1S O 0.49589(19) 0.40306(16) -0.07545(17) 0.0611(12) Uani 1 1 d .
H1SO H 0.4989 0.4326 -0.0614 0.023(12) Uiso 1 1 d R
C1S C 0.4977(2) 0.4186(2) -0.1278(2) 0.0505(14) Uani 1 1 d .
H1SA H 0.5091 0.3891 -0.1495 0.061 Uiso 1 1 calc R
H1SB H 0.5233 0.4468 -0.1319 0.061 Uiso 1 1 calc R
C2S C 0.4460(3) 0.4367(2) -0.1458(2) 0.0578(16) Uani 1 1 d .
H2SA H 0.4482 0.4469 -0.1823 0.087 Uiso 1 1 calc R
H2SB H 0.4352 0.4666 -0.1251 0.087 Uiso 1 1 calc R
H2SC H 0.4207 0.4088 -0.1419 0.087 Uiso 1 1 calc R
O1W O 0.4858(5) 0.4999(5) 0.4709(2) 0.033(3) Uani 0.37 1 d PU
Cl3C Cl 0.4617(5) 0.4907(5) 0.4545(5) 0.022(2) Uiso 0.08 1 d P
O2S O 0.0774(6) 0.1639(7) 0.0450(7) 0.056(4) Uiso 0.25 1 d P
C3S C 0.0556(9) 0.2004(9) 0.0075(9) 0.050(6) Uiso 0.25 1 d P
H3SA H 0.0719 0.1950 -0.0254 0.060 Uiso 0.25 1 d PR
H3SB H 0.0644 0.2346 0.0189 0.060 Uiso 0.25 1 d PR
C4S C 0.0000 0.1999(10) 0.0000 0.031(5) Uiso 0.25 2 d SP
H4SA H -0.0104 0.2256 -0.0247 0.046 Uiso 0.13 1 d PR
H4SB H -0.0094 0.1662 -0.0125 0.046 Uiso 0.13 1 d PR
H4SC H -0.0170 0.2063 0.0324 0.046 Uiso 0.13 1 d PR

loop_
_atom_site_aniso_label
_atom_site_aniso_U_11
_atom_site_aniso_U_22
_atom_site_aniso_U_33
_atom_site_aniso_U_23
_atom_site_aniso_U_13
_atom_site_aniso_U_12
Eu1 0.01412(9) 0.01634(9) 0.01612(9) 0.00329(7) 0.00150(7) 0.00128(7)
Cl1 0.0161(4) 0.0211(4) 0.0214(4) 0.0034(3) 0.0030(3) 0.0011(3)
Cl2 0.0159(4) 0.0250(5) 0.0269(4) 0.0090(4) 0.0013(3) 0.0029(4)
O1 0.0152(12) 0.0199(13) 0.0323(15) 0.0065(11) 0.0009(11) 0.0023(11)
O2 0.0175(13) 0.0385(16) 0.0185(13) 0.0027(12) 0.0014(11) 0.0004(13)
C1 0.027(2) 0.0173(18) 0.027(2) 0.0032(15) 0.0090(17) -0.0024(15)
N2 0.0237(17) 0.0204(16) 0.0274(18) 0.0026(14) 0.0014(14) -0.0036(13)
C3 0.031(2) 0.033(2) 0.038(3) 0.002(2) -0.009(2) -0.0049(18)
C4 0.037(3) 0.045(3) 0.042(3) 0.000(2) -0.006(2) -0.013(2)
C5 0.045(3) 0.032(2) 0.040(3) -0.007(2) 0.002(2) -0.020(2)
C6 0.043(3) 0.020(2) 0.036(2) 0.0013(18) 0.008(2) -0.0064(18)
C1' 0.0231(19) 0.0180(18) 0.027(2) 0.0036(15) 0.0096(16) 0.0041(15)
N2' 0.0182(15) 0.0214(15) 0.0200(15) 0.0017(13) 0.0055(14) 0.0028(12)
C3' 0.0212(19) 0.028(2) 0.023(2) 0.0041(16) 0.0021(15) 0.0058(16)
C4' 0.026(2) 0.038(2) 0.024(2) 0.0079(18) 0.0036(17) 0.0097(18)
C5' 0.038(3) 0.029(2) 0.029(2) 0.0142(18) 0.0126(19) 0.0124(19)
C6' 0.032(2) 0.0195(19) 0.038(2) 0.0089(17) 0.0122(19) 0.0018(17)
C1A 0.0191(17) 0.0148(17) 0.0199(18) -0.0002(14) 0.0034(14) 0.0039(14)
N2A 0.0168(15) 0.0180(15) 0.0218(16) 0.0037(12) 0.0043(12) 0.0027(12)
C3A 0.0176(18) 0.024(2) 0.025(2) 0.0046(16) 0.0031(15) 0.0019(15)
C4A 0.024(2) 0.0194(19) 0.033(2) 0.0033(16) 0.0116(17) -0.0002(15)
C5A 0.037(2) 0.023(2) 0.029(2) 0.0061(17) 0.0109(19) -0.0025(18)
C6A 0.032(2) 0.026(2) 0.0186(19) 0.0044(16) 0.0054(16) 0.0044(17)
C1A' 0.0191(17) 0.0188(18) 0.0218(18) 0.0059(15) 0.0034(14) 0.0041(15)
N2A' 0.0214(15) 0.0224(16) 0.0175(15) 0.0032(12) 0.0005(12) 0.0042(14)
C3A' 0.0212(19) 0.0208(19) 0.024(2) 0.0038(16) 0.0032(15) 0.0017(15)
C4A' 0.023(2) 0.029(2) 0.026(2) 0.0029(17) -0.0047(16) -0.0001(17)
C5A' 0.026(2) 0.031(2) 0.0225(19) 0.0020(17) -0.0071(16) 0.0006(18)
C6A' 0.025(2) 0.032(2) 0.0167(18) -0.0021(15) 0.0012(15) 0.0042(17)
Cl3A 0.0238(3) 0.0238(3) 0.0238(3) -0.0012(4) -0.0012(4) -0.0012(4)
Cl3 0.0320(4) 0.0320(4) 0.0320(4) -0.0045(4) -0.0045(4) -0.0045(4)
Cl3B 0.0169(9) 0.0379(12) 0.0351(11) 0.000 0.000 0.000
O1S 0.096(4) 0.036(2) 0.051(2) 0.0032(19) -0.021(2) -0.005(2)
C1S 0.058(3) 0.046(3) 0.047(3) -0.004(3) -0.013(3) 0.000(3)
C2S 0.071(4) 0.049(3) 0.054(4) -0.008(3) -0.009(3) -0.001(3)
O1W 0.010(5) 0.078(10) 0.011(3) 0.005(3) 0.002(3) -0.022(5)

loop_
_atom_type_symbol
_atom_type_description
_atom_type_scat_dispersion_real
_atom_type_scat_dispersion_imag
_atom_type_scat_source
C C 0.0033 0.0016 'International Tables Vol C Tables 4.2.6.8 and 6.1.1.4'
H H 0.0000 0.0000 'International Tables Vol C Tables 4.2.6.8 and 6.1.1.4'
O O 0.0106 0.0060 'International Tables Vol C Tables 4.2.6.8 and 6.1.1.4'
Cl Cl 0.1484 0.1585 'International Tables Vol C Tables 4.2.6.8 and 6.1.1.4'
Eu Eu -0.1578 3.6682 'International Tables Vol C Tables 4.2.6.8 and 6.1.1.4'
N N 0.0061 0.0033 'International Tables Vol C Tables 4.2.6.8 and 6.1.1.4'

loop_
_geom_angle_atom_site_label_1
_geom_angle_atom_site_label_2
_geom_angle_atom_site_label_3
_geom_angle
O2 Eu1 O1 83.18(9)
O2 Eu1 N2A 151.82(10)
O1 Eu1 N2A 108.30(10)
O2 Eu1 N2' 111.33(10)
O1 Eu1 N2' 150.79(10)
N2A Eu1 N2' 71.16(10)
O2 Eu1 N2A' 144.33(10)
O1 Eu1 N2A' 71.48(10)
N2A Eu1 N2A' 62.88(10)
N2' Eu1 N2A' 83.40(10)
O2 Eu1 N2 72.79(11)
O1 Eu1 N2 146.50(10)
N2A Eu1 N2 85.09(11)
N2' Eu1 N2 62.22(11)
N2A' Eu1 N2 139.58(10)
O2 Eu1 Cl2 82.46(7)
O1 Eu1 Cl2 73.53(7)
N2A Eu1 Cl2 76.67(7)
N2' Eu1 Cl2 131.75(7)
N2A' Eu1 Cl2 112.52(7)
N2 Eu1 Cl2 80.34(8)
O2 Eu1 Cl1 73.73(7)
O1 Eu1 Cl1 83.47(7)
N2A Eu1 Cl1 131.93(7)
N2' Eu1 Cl1 77.05(7)
N2A' Eu1 Cl1 78.69(7)
N2 Eu1 Cl1 110.74(8)
Cl2 Eu1 Cl1 148.63(3)
Eu1 O1 H1OB 111.5
Eu1 O1 H1OA 117.8
H1OB O1 H1OA 121.8
Eu1 O2 H2OA 122.8
Eu1 O2 H2OP 124.7
H2OA O2 H2OP 112.5
N2 C1 C6 121.6(4)
N2 C1 C1' 116.1(3)
C6 C1 C1' 122.3(4)
C3 N2 C1 118.6(4)
C3 N2 Eu1 119.0(3)
C1 N2 Eu1 121.3(3)
N2 C3 C4 122.2(4)
N2 C3 H3A 118.9
C4 C3 H3A 118.9
C5 C4 C3 118.6(5)
C5 C4 H4A 120.7
C3 C4 H4A 120.7
C6 C5 C4 119.4(4)
C6 C5 H5A 120.3
C4 C5 H5A 120.3
C5 C6 C1 119.7(4)
C5 C6 H6A 120.2
C1 C6 H6A 120.2
N2' C1' C6' 122.2(4)
N2' C1' C1 116.5(3)
C6' C1' C1 121.2(4)
C1' N2' C3' 117.6(3)
C1' N2' Eu1 122.8(3)
C3' N2' Eu1 119.4(3)
N2' C3' C4' 123.1(4)
N2' C3' H3'A 118.5
C4' C3' H3'A 118.5
C5' C4' C3' 118.9(4)
C5' C4' H4'A 120.5
C3' C4' H4'A 120.5
C4' C5' C6' 118.8(4)
C4' C5' H5'A 120.6
C6' C5' H5'A 120.6
C5' C6' C1' 119.3(4)
C5' C6' H6'A 120.3
C1' C6' H6'A 120.3
N2A C1A C6A 121.6(3)
N2A C1A C1A' 116.6(3)
C6A C1A C1A' 121.7(4)
C1A N2A C3A 118.5(3)
C1A N2A Eu1 122.5(2)
C3A N2A Eu1 118.5(3)
N2A C3A C4A 122.7(4)
N2A C3A H3AA 118.6
C4A C3A H3AA 118.6
C3A C4A C5A 118.3(4)
C3A C4A H4AA 120.8
C5A C4A H4AA 120.8
C6A C5A C4A 119.8(4)
C6A C5A H5AA 120.1
C4A C5A H5AA 120.1
C5A C6A C1A 119.0(4)
C5A C6A H6AA 120.5
C1A C6A H6AA 120.5
N2A' C1A' C6A' 122.0(4)
N2A' C1A' C1A 115.6(3)
C6A' C1A' C1A 122.4(3)
C3A' N2A' C1A' 117.2(3)
C3A' N2A' Eu1 121.1(2)
C1A' N2A' Eu1 121.3(3)
N2A' C3A' C4A' 124.5(4)
N2A' C3A' H3AB 117.8
C4A' C3A' H3AB 117.8
C3A' C4A' C5A' 117.8(4)
C3A' C4A' H4AB 121.1
C5A' C4A' H4AB 121.1
C6A' C5A' C4A' 119.1(4)
C6A' C5A' H5AB 120.4
C4A' C5A' H5AB 120.4
C5A' C6A' C1A' 119.3(4)
C5A' C6A' H6AB 120.3
C1A' C6A' H6AB 120.3
C1S O1S H1SO 98.7
O1S C1S C2S 111.0(6)
O1S C1S H1SA 109.4
C2S C1S H1SA 109.4
O1S C1S H1SB 109.4
C2S C1S H1SB 109.4
H1SA C1S H1SB 108.0
C1S C2S H2SA 109.5
C1S C2S H2SB 109.5
H2SA C2S H2SB 109.5
C1S C2S H2SC 109.5
H2SA C2S H2SC 109.5
H2SB C2S H2SC 109.5

loop_
_geom_bond_atom_site_label_1
_geom_bond_atom_site_label_2
_geom_bond_distance
_geom_bond_site_symmetry_2
Eu1 O2 2.405(3) .
Eu1 O1 2.417(3) .
Eu1 N2A 2.551(3) .
Eu1 N2' 2.586(3) .
Eu1 N2A' 2.602(3) .
Eu1 N2 2.608(3) .
Eu1 Cl2 2.7074(9) .
Eu1 Cl1 2.7208(9) .
O1 H1OB 0.8499 .
O1 H1OA 0.8504 .
O2 H2OA 0.8499 .
O2 H2OP 0.8499 .
C1 N2 1.359(5) .
C1 C6 1.399(6) .
C1 C1' 1.476(6) .
N2 C3 1.342(6) .
C3 C4 1.416(7) .
C3 H3A 0.9500 .
C4 C5 1.380(8) .
C4 H4A 0.9500 .
C5 C6 1.378(7) .
C5 H5A 0.9500 .
C6 H6A 0.9500 .
C1' N2' 1.341(5) .
C1' C6' 1.392(6) .
N2' C3' 1.353(5) .
C3' C4' 1.385(6) .
C3' H3'A 0.9500 .
C4' C5' 1.372(7) .
C4' H4'A 0.9500 .
C5' C6' 1.385(7) .
C5' H5'A 0.9500 .
C6' H6'A 0.9500 .
C1A N2A 1.343(5) .
C1A C6A 1.403(5) .
C1A C1A' 1.492(5) .
N2A C3A 1.348(5) .
C3A C4A 1.384(5) .
C3A H3AA 0.9500 .
C4A C5A 1.384(7) .
C4A H4AA 0.9500 .
C5A C6A 1.367(6) .
C5A H5AA 0.9500 .
C6A H6AA 0.9500 .
C1A' N2A' 1.351(5) .
C1A' C6A' 1.393(5) .
N2A' C3A' 1.344(5) .
C3A' C4A' 1.380(6) .
C3A' H3AB 0.9500 .
C4A' C5A' 1.387(6) .
C4A' H4AB 0.9500 .
C5A' C6A' 1.385(6) .
C5A' H5AB 0.9500 .
C6A' H6AB 0.9500 .
O1S C1S 1.413(7) .
O1S H1SO 0.8501 .
C1S C2S 1.490(8) .
C1S H1SA 0.9900 .
C1S H1SB 0.9900 .
C2S H2SA 0.9800 .
C2S H2SB 0.9800 .
C2S H2SC 0.9800 .
O2S C3S 1.47(3) .
C3S C4S 1.45(2) .
C3S H3SA 0.9602 .
C3S H3SB 0.9600 .
C4S C3S 1.45(2) 3
C4S H4SA 0.9601 .
C4S H4SB 0.9599 .
C4S H4SC 0.9599 .

loop_
_geom_hbond_atom_site_label_D
_geom_hbond_atom_site_label_H
_geom_hbond_atom_site_label_A
_geom_hbond_distance_DH
_geom_hbond_distance_HA
_geom_hbond_distance_DA
_geom_hbond_angle_DHA
_geom_hbond_site_symmetry_A
O1 H1OB Cl1 0.85 2.42 3.179(3) 149 9_555
O1 H1OA Cl3A 0.85 2.36 3.101(3) 145 1_555
O2 H2OA Cl2 0.85 2.33 3.164(3) 167 5_555
O2 H2OP Cl3 0.85 2.28 3.092(3) 160 1_555
O1S H1SO Cl3B 0.85 2.36 3.177(4) 163 1_555
